data_7002748
loop_
_publ_author_name
'Rub\<ci\'c, Mirta'
'Mili\'c, Dalibor'
'Horvat, Gordan'
'\/Dilovi\'c, Ivica'
'Gali\'c, Nives'
'Tomi\<si\'c, Vladislav'
'Cindri\'c, Marina'

_publ_section_title
;
 Vanadium-induced formation of thiadiazole and thiazoline compounds.
 Mononuclear and dinuclear oxovanadium(v) complexes with open-chain and
 cyclized thiosemicarbazone ligands
;
_journal_issue 44
_journal_name_full 'Dalton Transactions'
_journal_page_first 9914
_journal_page_last 9923
_journal_paper_doi 10.1039/b913653c
_journal_year 2009
_chemical_formula_moiety 'C34 H34 N6 O7 S2 V2, 0.5(C3 H8 O)'
_chemical_formula_sum 'C35.5 H38 N6 O7.5 S2 V2'
_chemical_formula_weight 834.72
_chemical_name_systematic
'\m-oxo-dioxobis[2-(5-phenylamino-[1,3,4]thiadiazol-2-yl)-phenolato]-dipropoxo-divanadium(V) propanol hemisolvate'
_space_group_IT_number 14
_symmetry_cell_setting monoclinic
_symmetry_Int_Tables_number 14
_symmetry_space_group_name_Hall '-P 2ybc'
_symmetry_space_group_name_H-M 'P 1 21/c 1'
_atom_sites_solution_hydrogens geom
_atom_sites_solution_primary direct
_atom_sites_solution_secondary difmap
_audit_creation_method SHELXL-97
_cell_angle_alpha 90.00
_cell_angle_beta 101.835(4)
_cell_angle_gamma 90.00
_cell_formula_units_Z 4
_cell_length_a 13.4762(5)
_cell_length_b 17.2325(7)
_cell_length_c 17.0544(6)
_cell_measurement_reflns_used 3940
_cell_measurement_temperature 295(2)
_cell_measurement_theta_max 34.8212
_cell_measurement_theta_min 3.7252
_cell_volume 3876.3(3)
_computing_cell_refinement
;
CrysAlis RED, Oxford Diffraction Ltd.,
Version 1.171.31.5 (release 28-08-2006 CrysAlis171 .NET)
(compiled Aug 28 2006,13:05:05)
;
_computing_data_collection
;
CrysAlis CCD, Oxford Diffraction Ltd.,
Version 1.171.31.5 (release 28-08-2006 CrysAlis171 .NET)
(compiled Aug 28 2006,13:05:05)
;
_computing_data_reduction
;
CrysAlis RED, Oxford Diffraction Ltd.,
Version 1.171.31.5 (release 28-08-2006 CrysAlis171 .NET)
(compiled Aug 28 2006,13:05:05)
;
_computing_structure_refinement 'SHELXL-97 (Sheldrick, 1997)'
_computing_structure_solution 'SHELXS-97 (Sheldrick, 1997)'
_diffrn_ambient_temperature 295(2)
_diffrn_measured_fraction_theta_full 0.984
_diffrn_measured_fraction_theta_max 0.984
_diffrn_measurement_device_type 'Oxford Diffraction Xcalibur CCD'
_diffrn_measurement_method '\w scans'
_diffrn_radiation_collimation '0.8 mm'
_diffrn_radiation_monochromator graphite
_diffrn_radiation_source 'Enhance (Mo) X-ray Source'
_diffrn_radiation_type MoK\a
_diffrn_radiation_wavelength 0.71073
_diffrn_reflns_av_R_equivalents 0.0474
_diffrn_reflns_av_sigmaI/netI 0.0981
_diffrn_reflns_limit_h_max 16
_diffrn_reflns_limit_h_min -9
_diffrn_reflns_limit_k_max 20
_diffrn_reflns_limit_k_min -13
_diffrn_reflns_limit_l_max 20
_diffrn_reflns_limit_l_min -18
_diffrn_reflns_number 16269
_diffrn_reflns_theta_full 25.00
_diffrn_reflns_theta_max 25.00
_diffrn_reflns_theta_min 3.85
_exptl_absorpt_coefficient_mu 0.646
_exptl_absorpt_correction_T_max 0.968
_exptl_absorpt_correction_T_min 0.694
_exptl_absorpt_correction_type multi-scan
_exptl_absorpt_process_details
;
CrysAlis RED, Oxford Diffraction Ltd.,
Version 1.171.32.4 (release 27-04-2006 CrysAlis171 .NET)
(compiled Apr 27 2007,17:53:11)
Empirical absorption correction using spherical harmonics,
implemented in SCALE3 ABSPACK scaling algorithm.
;
_exptl_crystal_colour red
_exptl_crystal_density_diffrn 1.430
_exptl_crystal_density_method 'not measured'
_exptl_crystal_description needle
_exptl_crystal_F_000 1724
_exptl_crystal_size_max 0.80
_exptl_crystal_size_mid 0.10
_exptl_crystal_size_min 0.05
_refine_diff_density_max 0.247
_refine_diff_density_min -0.236
_refine_diff_density_rms 0.048
_refine_ls_extinction_method none
_refine_ls_goodness_of_fit_ref 0.866
_refine_ls_hydrogen_treatment mixed
_refine_ls_matrix_type full
_refine_ls_number_parameters 506
_refine_ls_number_reflns 6706
_refine_ls_number_restraints 235
_refine_ls_restrained_S_all 0.859
_refine_ls_R_factor_all 0.1066
_refine_ls_R_factor_gt 0.0409
_refine_ls_shift/su_max 0.000
_refine_ls_shift/su_mean 0.000
_refine_ls_structure_factor_coef Fsqd
_refine_ls_weighting_details 'calc w=1/[\s^2^(Fo^2^)+(0.0449P)^2^+0.0000P] where P=(Fo^2^+2Fc^2^)/3'
_refine_ls_weighting_scheme calc
_refine_ls_wR_factor_gt 0.0807
_refine_ls_wR_factor_ref 0.0999
_reflns_number_gt 3288
_reflns_number_total 6706
_reflns_threshold_expression >2sigma(I)
_cod_data_source_file b913653c.txt
_cod_data_source_block 3c_x_0.5_PrOH
_cod_original_sg_symbol_H-M 'P 21/c'
_cod_original_formula_sum 'C35.50 H38 N6 O7.50 S2 V2'
_cod_database_code 7002748

loop_
_symmetry_equiv_pos_as_xyz
'x, y, z'
'-x, y+1/2, -z+1/2'
'-x, -y, -z'
'x, -y-1/2, z-1/2'

loop_
_atom_site_label
_atom_site_type_symbol
_atom_site_fract_x
_atom_site_fract_y
_atom_site_fract_z
_atom_site_U_iso_or_equiv
_atom_site_adp_type
_atom_site_occupancy
_atom_site_symmetry_multiplicity
_atom_site_calc_flag
_atom_site_refinement_flags
_atom_site_disorder_assembly
_atom_site_disorder_group
C11 C 0.0219(3) 0.7377(2) 0.54280(19) 0.0585(10) Uani 1 1 d . . .
C12 C 0.1091(3) 0.7043(2) 0.59085(19) 0.0545(9) Uani 1 1 d . . .
C13 C 0.0982(3) 0.6634(2) 0.65988(18) 0.0615(10) Uani 1 1 d . . .
H13 H 0.1550 0.6404 0.6916 0.074 Uiso 1 1 calc R . .
C14 C 0.0068(4) 0.6567(3) 0.6815(2) 0.0809(12) Uani 1 1 d . . .
H14 H 0.0012 0.6298 0.7277 0.097 Uiso 1 1 calc R . .
C15 C -0.0776(3) 0.6904(3) 0.6339(2) 0.0845(13) Uani 1 1 d . . .
H15 H -0.1402 0.6860 0.6484 0.101 Uiso 1 1 calc R . .
C16 C -0.0707(3) 0.7298(2) 0.5661(2) 0.0762(12) Uani 1 1 d . . .
H16 H -0.1286 0.7517 0.5350 0.091 Uiso 1 1 calc R . .
C17 C 0.2048(3) 0.7096(2) 0.56573(18) 0.0520(9) Uani 1 1 d . . .
C18 C 0.3713(3) 0.6958(2) 0.53735(18) 0.0548(9) Uani 1 1 d . . .
C19 C 0.5284(3) 0.6171(2) 0.5603(2) 0.0733(11) Uani 1 1 d . . .
C21 C 0.4217(3) 0.7046(2) 0.2987(2) 0.0638(10) Uani 1 1 d . . .
C22 C 0.3286(3) 0.6804(2) 0.25105(18) 0.0562(9) Uani 1 1 d . . .
C23 C 0.3290(3) 0.6412(2) 0.17826(19) 0.0666(11) Uani 1 1 d . . .
H23 H 0.2680 0.6243 0.1471 0.080 Uiso 1 1 calc R . .
C24 C 0.4165(4) 0.6279(3) 0.1531(2) 0.0847(13) Uani 1 1 d . . .
H24 H 0.4151 0.6029 0.1045 0.102 Uiso 1 1 calc R . .
C25 C 0.5066(4) 0.6512(3) 0.1992(3) 0.0987(15) Uani 1 1 d . . .
H25 H 0.5665 0.6418 0.1818 0.118 Uiso 1 1 calc R . .
C26 C 0.5101(3) 0.6891(3) 0.2720(2) 0.0846(13) Uani 1 1 d . . .
H26 H 0.5723 0.7040 0.3029 0.102 Uiso 1 1 calc R . .
C27 C 0.2348(3) 0.6955(2) 0.27751(18) 0.0546(9) Uani 1 1 d . . .
C28 C 0.0707(3) 0.7010(2) 0.30999(18) 0.0560(9) Uani 1 1 d . . .
C29 C -0.1005(3) 0.6415(2) 0.2984(2) 0.0668(11) Uani 1 1 d . . .
C110 C 0.5283(3) 0.5888(3) 0.6365(3) 0.1001(16) Uani 1 1 d . . .
H110 H 0.4857 0.6096 0.6677 0.120 Uiso 1 1 calc R . .
C111 C 0.5945(4) 0.5279(4) 0.6647(3) 0.127(2) Uani 1 1 d . . .
H111 H 0.5952 0.5069 0.7151 0.153 Uiso 1 1 calc R . .
C112 C 0.6578(5) 0.4991(4) 0.6193(4) 0.136(2) Uani 1 1 d . . .
H112 H 0.7016 0.4588 0.6393 0.163 Uiso 1 1 calc R . .
C113 C 0.6583(4) 0.5275(3) 0.5461(4) 0.137(2) Uani 1 1 d . . .
H113 H 0.7024 0.5074 0.5158 0.164 Uiso 1 1 calc R . .
C114 C 0.5924(4) 0.5872(3) 0.5162(3) 0.1013(16) Uani 1 1 d . . .
H114 H 0.5920 0.6069 0.4653 0.122 Uiso 1 1 calc R . .
C214 C -0.1741(3) 0.6343(3) 0.3437(3) 0.0866(13) Uani 1 1 d . . .
H214 H -0.1719 0.6661 0.3881 0.104 Uiso 1 1 calc R . .
C213 C -0.2509(4) 0.5804(3) 0.3238(4) 0.1114(17) Uani 1 1 d . . .
H213 H -0.2998 0.5756 0.3549 0.134 Uiso 1 1 calc R . .
C212 C -0.2548(5) 0.5342(3) 0.2583(4) 0.119(2) Uani 1 1 d . . .
H212 H -0.3062 0.4976 0.2449 0.143 Uiso 1 1 calc R . .
C211 C -0.1844(5) 0.5415(3) 0.2129(4) 0.116(2) Uani 1 1 d . . .
H211 H -0.1874 0.5095 0.1686 0.139 Uiso 1 1 calc R . .
C210 C -0.1068(3) 0.5965(3) 0.2314(3) 0.1002(16) Uani 1 1 d . . .
H210 H -0.0601 0.6025 0.1985 0.120 Uiso 1 1 calc R . .
N11 N 0.2239(2) 0.75851(15) 0.51250(14) 0.0499(7) Uani 1 1 d . . .
N12 N 0.3184(2) 0.75157(16) 0.49545(14) 0.0530(7) Uani 1 1 d . . .
N13 N 0.4631(3) 0.6778(2) 0.52620(17) 0.0693(9) Uani 1 1 d D . .
H13N H 0.479(3) 0.695(2) 0.4854(15) 0.083 Uiso 1 1 d D . .
N21 N 0.2266(2) 0.74944(15) 0.32955(13) 0.0487(7) Uani 1 1 d . . .
N22 N 0.1329(2) 0.75375(15) 0.34843(14) 0.0501(7) Uani 1 1 d . . .
N23 N -0.0227(3) 0.69644(18) 0.32428(17) 0.0645(9) Uani 1 1 d D . .
H23N H -0.037(3) 0.7312(17) 0.3576(17) 0.077 Uiso 1 1 d D . .
O4 O 0.23785(16) 0.87598(12) 0.41648(11) 0.0553(6) Uani 1 1 d . . .
O11 O 0.12936(18) 0.90094(13) 0.52607(12) 0.0688(7) Uani 1 1 d . . .
O12 O 0.02428(16) 0.77382(13) 0.47380(12) 0.0587(6) Uani 1 1 d . . .
O13 O 0.02748(17) 0.89326(13) 0.37652(12) 0.0634(7) Uani 1 1 d DU . .
C31A C -0.0521(6) 0.9421(4) 0.3939(9) 0.077(2) Uani 0.729(6) 1 d PDU A 1
H31A H -0.0274 0.9950 0.4011 0.092 Uiso 0.729(6) 1 calc PR A 1
H31B H -0.0691 0.9253 0.4438 0.092 Uiso 0.729(6) 1 calc PR A 1
C32A C -0.1456(4) 0.9408(4) 0.3297(4) 0.0865(19) Uani 0.729(6) 1 d PDU A 1
H32A H -0.1282 0.9543 0.2789 0.104 Uiso 0.729(6) 1 calc PR A 1
H32B H -0.1928 0.9794 0.3414 0.104 Uiso 0.729(6) 1 calc PR A 1
C33A C -0.1970(19) 0.8611(12) 0.3221(9) 0.124(3) Uani 0.729(6) 1 d PDU A 1
H33A H -0.1555 0.8245 0.3011 0.186 Uiso 0.729(6) 1 calc PR A 1
H33B H -0.2620 0.8647 0.2866 0.186 Uiso 0.729(6) 1 calc PR A 1
H33C H -0.2056 0.8442 0.3739 0.186 Uiso 0.729(6) 1 calc PR A 1
C31B C -0.0397(15) 0.9554(9) 0.383(3) 0.077(2) Uani 0.271(6) 1 d PDU A 2
H31C H -0.0531 0.9856 0.3336 0.092 Uiso 0.271(6) 1 calc PR A 2
H31D H -0.0105 0.9894 0.4268 0.092 Uiso 0.271(6) 1 calc PR A 2
C32B C -0.1351(10) 0.9197(10) 0.3971(11) 0.0865(19) Uani 0.271(6) 1 d PDU A 2
H32C H -0.1782 0.9597 0.4123 0.104 Uiso 0.271(6) 1 calc PR A 2
H32D H -0.1191 0.8829 0.4409 0.104 Uiso 0.271(6) 1 calc PR A 2
C33B C -0.191(5) 0.879(4) 0.323(2) 0.124(3) Uani 0.271(6) 1 d PDU A 2
H33D H -0.1983 0.9135 0.2779 0.186 Uiso 0.271(6) 1 calc PR A 2
H33E H -0.2564 0.8630 0.3304 0.186 Uiso 0.271(6) 1 calc PR A 2
H33F H -0.1528 0.8340 0.3129 0.186 Uiso 0.271(6) 1 calc PR A 2
O21 O 0.35006(18) 0.87212(14) 0.30477(12) 0.0699(7) Uani 1 1 d . . .
O22 O 0.42582(17) 0.74068(13) 0.36912(12) 0.0614(7) Uani 1 1 d . . .
O23 O 0.44946(18) 0.87060(14) 0.45517(13) 0.0686(7) Uani 1 1 d DU . .
C41A C 0.5343(4) 0.9091(4) 0.4331(5) 0.094(2) Uani 0.842(8) 1 d PDU C 1
H41A H 0.5142 0.9610 0.4144 0.113 Uiso 0.842(8) 1 calc PR C 1
H41B H 0.5538 0.8811 0.3892 0.113 Uiso 0.842(8) 1 calc PR C 1
C42A C 0.6224(7) 0.9141(7) 0.5004(7) 0.129(3) Uani 0.842(8) 1 d PDU C 1
H42A H 0.6029 0.9420 0.5443 0.155 Uiso 0.842(8) 1 calc PR C 1
H42B H 0.6759 0.9433 0.4836 0.155 Uiso 0.842(8) 1 calc PR C 1
C43A C 0.6633(5) 0.8337(5) 0.5302(5) 0.148(3) Uani 0.842(8) 1 d PDU C 1
H43A H 0.6168 0.8093 0.5583 0.223 Uiso 0.842(8) 1 calc PR C 1
H43B H 0.7281 0.8395 0.5656 0.223 Uiso 0.842(8) 1 calc PR C 1
H43C H 0.6704 0.8022 0.4852 0.223 Uiso 0.842(8) 1 calc PR C 1
C41B C 0.5495(15) 0.880(3) 0.438(3) 0.094(2) Uani 0.158(8) 1 d PDU C 2
H41C H 0.5490 0.9240 0.4030 0.113 Uiso 0.158(8) 1 calc PR C 2
H41D H 0.5658 0.8341 0.4105 0.113 Uiso 0.158(8) 1 calc PR C 2
C42B C 0.630(4) 0.892(5) 0.512(3) 0.129(3) Uani 0.158(8) 1 d PDU C 2
H42C H 0.6574 0.8419 0.5320 0.155 Uiso 0.158(8) 1 calc PR C 2
H42D H 0.6018 0.9169 0.5527 0.155 Uiso 0.158(8) 1 calc PR C 2
C43B C 0.716(2) 0.942(2) 0.492(2) 0.148(3) Uani 0.158(8) 1 d PDU C 2
H43D H 0.7221 0.9330 0.4378 0.223 Uiso 0.158(8) 1 calc PR C 2
H43E H 0.7787 0.9286 0.5276 0.223 Uiso 0.158(8) 1 calc PR C 2
H43F H 0.7012 0.9957 0.4990 0.223 Uiso 0.158(8) 1 calc PR C 2
S1 S 0.30660(7) 0.64986(6) 0.60266(5) 0.0653(3) Uani 1 1 d . . .
S2 S 0.12370(7) 0.64409(5) 0.24629(5) 0.0641(3) Uani 1 1 d . . .
V1 V 0.12373(4) 0.84815(3) 0.44922(3) 0.05387(19) Uani 1 1 d . A .
V2 V 0.34488(5) 0.83009(3) 0.38672(3) 0.0568(2) Uani 1 1 d . C .
O5 O 0.0772(16) 0.5300(8) 0.4275(8) 0.206(4) Uani 0.50 1 d PDU D -1
H5 H 0.0677 0.5765 0.4187 0.310 Uiso 0.50 1 calc PR D -1
C51 C 0.051(2) 0.5110(13) 0.5001(12) 0.206(4) Uani 0.50 1 d PDU D -1
H51A H 0.0862 0.5464 0.5406 0.248 Uiso 0.50 1 calc PR D -1
H51B H 0.0764 0.4593 0.5150 0.248 Uiso 0.50 1 calc PR D -1
C52 C -0.055(2) 0.5123(11) 0.5039(14) 0.206(4) Uani 0.50 1 d PDU D -1
H52A H -0.0960 0.5076 0.4502 0.248 Uiso 0.50 1 calc PR D -1
H52B H -0.0712 0.5618 0.5256 0.248 Uiso 0.50 1 calc PR D -1
C53 C -0.083(2) 0.4480(12) 0.5551(12) 0.206(4) Uani 0.50 1 d PDU D -1
H53A H -0.1546 0.4491 0.5532 0.310 Uiso 0.50 1 calc PR D -1
H53B H -0.0471 0.4548 0.6094 0.310 Uiso 0.50 1 calc PR D -1
H53C H -0.0648 0.3990 0.5353 0.310 Uiso 0.50 1 calc PR D -1

loop_
_atom_site_aniso_label
_atom_site_aniso_U_11
_atom_site_aniso_U_22
_atom_site_aniso_U_33
_atom_site_aniso_U_23
_atom_site_aniso_U_13
_atom_site_aniso_U_12
C11 0.071(3) 0.066(3) 0.042(2) -0.0099(18) 0.0185(18) 0.003(2)
C12 0.067(3) 0.052(2) 0.043(2) -0.0102(17) 0.0078(18) 0.0060(19)
C13 0.074(3) 0.069(3) 0.041(2) -0.0001(18) 0.0120(18) -0.001(2)
C14 0.102(4) 0.094(3) 0.051(2) 0.000(2) 0.024(2) -0.015(3)
C15 0.077(3) 0.120(4) 0.064(3) 0.000(3) 0.030(2) -0.010(3)
C16 0.071(3) 0.103(3) 0.058(2) -0.004(2) 0.020(2) 0.009(2)
C17 0.060(2) 0.053(2) 0.0406(19) -0.0038(17) 0.0045(17) 0.0058(19)
C18 0.064(2) 0.058(2) 0.0413(19) 0.0007(17) 0.0103(17) 0.013(2)
C19 0.070(3) 0.080(3) 0.066(3) 0.014(2) 0.005(2) 0.023(2)
C21 0.066(3) 0.069(3) 0.056(2) 0.014(2) 0.011(2) 0.022(2)
C22 0.080(3) 0.051(2) 0.0406(19) 0.0096(16) 0.0190(18) 0.023(2)
C23 0.089(3) 0.065(3) 0.048(2) 0.0091(18) 0.019(2) 0.029(2)
C24 0.104(4) 0.089(3) 0.066(3) 0.004(2) 0.030(3) 0.036(3)
C25 0.104(4) 0.127(4) 0.077(3) 0.006(3) 0.047(3) 0.041(3)
C26 0.066(3) 0.118(4) 0.072(3) 0.014(3) 0.020(2) 0.026(3)
C27 0.075(3) 0.053(2) 0.0371(18) 0.0111(17) 0.0135(17) 0.022(2)
C28 0.071(3) 0.048(2) 0.047(2) -0.0085(17) 0.0066(19) 0.014(2)
C29 0.069(3) 0.052(3) 0.072(3) -0.012(2) -0.001(2) 0.011(2)
C110 0.078(3) 0.130(4) 0.086(3) 0.042(3) 0.002(2) 0.030(3)
C111 0.104(4) 0.152(6) 0.119(4) 0.069(4) 0.006(4) 0.029(4)
C112 0.114(5) 0.128(5) 0.156(6) 0.056(5) 0.006(4) 0.060(4)
C113 0.135(5) 0.126(5) 0.148(5) 0.023(4) 0.027(4) 0.080(4)
C114 0.104(4) 0.120(4) 0.081(3) 0.017(3) 0.024(3) 0.055(3)
C214 0.073(3) 0.084(3) 0.098(3) -0.008(3) 0.007(3) -0.005(3)
C213 0.088(4) 0.094(4) 0.147(5) 0.009(4) 0.011(3) -0.021(3)
C212 0.099(5) 0.069(4) 0.172(6) -0.022(4) -0.011(4) -0.009(3)
C211 0.088(4) 0.099(4) 0.150(5) -0.063(4) -0.004(4) 0.005(3)
C210 0.073(3) 0.102(4) 0.120(4) -0.053(3) 0.006(3) 0.007(3)
N11 0.0593(19) 0.0465(18) 0.0425(16) -0.0035(13) 0.0071(14) 0.0070(15)
N12 0.0521(18) 0.057(2) 0.0478(16) 0.0020(14) 0.0064(13) 0.0135(16)
N13 0.066(2) 0.082(2) 0.065(2) 0.0247(18) 0.0254(17) 0.0316(19)
N21 0.0639(19) 0.0485(18) 0.0343(14) -0.0009(13) 0.0115(13) 0.0173(15)
N22 0.0607(19) 0.0519(18) 0.0384(15) -0.0033(13) 0.0115(14) 0.0116(16)
N23 0.069(2) 0.057(2) 0.067(2) -0.0180(15) 0.0121(18) 0.0076(19)
O4 0.0635(15) 0.0477(14) 0.0543(12) -0.0016(11) 0.0109(11) 0.0109(12)
O11 0.0816(18) 0.0648(17) 0.0583(14) -0.0166(12) 0.0103(12) 0.0179(14)
O12 0.0575(15) 0.0692(16) 0.0491(14) -0.0035(12) 0.0104(11) 0.0093(12)
O13 0.0703(16) 0.0638(16) 0.0543(13) -0.0008(12) 0.0089(12) 0.0230(13)
C31A 0.082(3) 0.074(4) 0.075(5) -0.005(3) 0.015(3) 0.034(3)
C32A 0.071(3) 0.079(4) 0.106(5) 0.000(4) 0.008(3) 0.028(3)
C33A 0.095(5) 0.097(11) 0.176(5) -0.015(5) 0.019(4) -0.001(6)
C31B 0.082(3) 0.074(4) 0.075(5) -0.005(3) 0.015(3) 0.034(3)
C32B 0.071(3) 0.079(4) 0.106(5) 0.000(4) 0.008(3) 0.028(3)
C33B 0.095(5) 0.097(11) 0.176(5) -0.015(5) 0.019(4) -0.001(6)
O21 0.0835(17) 0.0693(17) 0.0586(14) 0.0157(12) 0.0187(12) 0.0166(14)
O22 0.0652(16) 0.0725(17) 0.0454(13) 0.0007(12) 0.0090(11) 0.0205(13)
O23 0.0620(15) 0.0768(18) 0.0670(15) -0.0026(13) 0.0131(12) -0.0030(14)
C41A 0.078(3) 0.103(6) 0.102(3) 0.012(4) 0.023(3) -0.011(3)
C42A 0.073(4) 0.160(8) 0.154(5) -0.019(5) 0.025(3) -0.019(4)
C43A 0.075(4) 0.185(7) 0.185(7) 0.001(6) 0.027(4) 0.025(4)
C41B 0.078(3) 0.103(6) 0.102(3) 0.012(4) 0.023(3) -0.011(3)
C42B 0.073(4) 0.160(8) 0.154(5) -0.019(5) 0.025(3) -0.019(4)
C43B 0.075(4) 0.185(7) 0.185(7) 0.001(6) 0.027(4) 0.025(4)
S1 0.0790(7) 0.0649(6) 0.0521(5) 0.0121(5) 0.0138(5) 0.0166(5)
S2 0.0804(7) 0.0558(6) 0.0550(5) -0.0117(4) 0.0111(5) 0.0122(5)
V1 0.0626(4) 0.0524(4) 0.0456(3) -0.0055(3) 0.0088(3) 0.0144(3)
V2 0.0638(4) 0.0567(4) 0.0497(3) 0.0052(3) 0.0108(3) 0.0099(3)
O5 0.253(6) 0.152(8) 0.188(7) 0.014(5) -0.015(6) 0.066(6)
C51 0.253(6) 0.152(8) 0.188(7) 0.014(5) -0.015(6) 0.066(6)
C52 0.253(6) 0.152(8) 0.188(7) 0.014(5) -0.015(6) 0.066(6)
C53 0.253(6) 0.152(8) 0.188(7) 0.014(5) -0.015(6) 0.066(6)

loop_
_atom_type_symbol
_atom_type_description
_atom_type_scat_dispersion_real
_atom_type_scat_dispersion_imag
_atom_type_scat_source
C C 0.0033 0.0016 'International Tables Vol C Tables 4.2.6.8 and 6.1.1.4'
H H 0.0000 0.0000 'International Tables Vol C Tables 4.2.6.8 and 6.1.1.4'
N N 0.0061 0.0033 'International Tables Vol C Tables 4.2.6.8 and 6.1.1.4'
O O 0.0106 0.0060 'International Tables Vol C Tables 4.2.6.8 and 6.1.1.4'
S S 0.1246 0.1234 'International Tables Vol C Tables 4.2.6.8 and 6.1.1.4'
V V 0.3005 0.5294 'International Tables Vol C Tables 4.2.6.8 and 6.1.1.4'

loop_
_geom_angle_atom_site_label_1
_geom_angle_atom_site_label_2
_geom_angle_atom_site_label_3
_geom_angle
_geom_angle_site_symmetry_1
_geom_angle_site_symmetry_3
_geom_angle_publ_flag
O12 C11 C16 118.8(3) . . ?
O12 C11 C12 122.3(4) . . ?
C16 C11 C12 118.8(4) . . ?
C13 C12 C11 118.3(4) . . ?
C13 C12 C17 122.3(3) . . ?
C11 C12 C17 119.3(3) . . ?
C14 C13 C12 121.7(4) . . ?
C14 C13 H13 119.2 . . ?
C12 C13 H13 119.2 . . ?
C13 C14 C15 119.1(4) . . ?
C13 C14 H14 120.5 . . ?
C15 C14 H14 120.5 . . ?
C16 C15 C14 121.1(4) . . ?
C16 C15 H15 119.4 . . ?
C14 C15 H15 119.4 . . ?
C15 C16 C11 120.9(4) . . ?
C15 C16 H16 119.5 . . ?
C11 C16 H16 119.5 . . ?
N11 C17 C12 124.4(3) . . ?
N11 C17 S1 112.5(3) . . ?
C12 C17 S1 123.0(3) . . ?
N12 C18 N13 120.7(3) . . ?
N12 C18 S1 113.2(3) . . ?
N13 C18 S1 126.2(3) . . ?
C114 C19 C110 120.5(4) . . ?
C114 C19 N13 117.8(4) . . ?
C110 C19 N13 121.7(4) . . ?
O22 C21 C26 120.1(4) . . ?
O22 C21 C22 121.5(4) . . ?
C26 C21 C22 118.4(4) . . ?
C21 C22 C23 119.0(4) . . ?
C21 C22 C27 119.7(3) . . ?
C23 C22 C27 121.3(4) . . ?
C24 C23 C22 121.3(4) . . ?
C24 C23 H23 119.3 . . ?
C22 C23 H23 119.3 . . ?
C23 C24 C25 119.7(4) . . ?
C23 C24 H24 120.1 . . ?
C25 C24 H24 120.1 . . ?
C24 C25 C26 121.0(4) . . ?
C24 C25 H25 119.5 . . ?
C26 C25 H25 119.5 . . ?
C21 C26 C25 120.5(4) . . ?
C21 C26 H26 119.7 . . ?
C25 C26 H26 119.7 . . ?
N21 C27 C22 122.7(3) . . ?
N21 C27 S2 112.7(3) . . ?
C22 C27 S2 124.6(3) . . ?
N22 C28 N23 118.6(3) . . ?
N22 C28 S2 113.8(3) . . ?
N23 C28 S2 127.6(3) . . ?
C210 C29 C214 119.1(4) . . ?
C210 C29 N23 123.7(4) . . ?
C214 C29 N23 117.2(4) . . ?
C19 C110 C111 117.6(5) . . ?
C19 C110 H110 121.2 . . ?
C111 C110 H110 121.2 . . ?
C112 C111 C110 120.6(5) . . ?
C112 C111 H111 119.7 . . ?
C110 C111 H111 119.7 . . ?
C113 C112 C111 121.4(5) . . ?
C113 C112 H112 119.3 . . ?
C111 C112 H112 119.3 . . ?
C112 C113 C114 119.2(5) . . ?
C112 C113 H113 120.4 . . ?
C114 C113 H113 120.4 . . ?
C19 C114 C113 120.7(5) . . ?
C19 C114 H114 119.7 . . ?
C113 C114 H114 119.7 . . ?
C213 C214 C29 120.7(5) . . ?
C213 C214 H214 119.6 . . ?
C29 C214 H214 119.6 . . ?
C212 C213 C214 119.7(6) . . ?
C212 C213 H213 120.2 . . ?
C214 C213 H213 120.2 . . ?
C211 C212 C213 120.2(5) . . ?
C211 C212 H212 119.9 . . ?
C213 C212 H212 119.9 . . ?
C212 C211 C210 121.0(5) . . ?
C212 C211 H211 119.5 . . ?
C210 C211 H211 119.5 . . ?
C29 C210 C211 119.2(5) . . ?
C29 C210 H210 120.4 . . ?
C211 C210 H210 120.4 . . ?
C17 N11 N12 114.7(3) . . ?
C17 N11 V1 127.6(2) . . ?
N12 N11 V1 117.7(2) . . ?
C18 N12 N11 111.9(3) . . ?
C18 N12 V2 133.4(2) . . ?
N11 N12 V2 114.23(18) . . ?
C18 N13 C19 129.4(3) . . ?
C18 N13 H13N 117(3) . . ?
C19 N13 H13N 111(3) . . ?
C27 N21 N22 114.2(3) . . ?
C27 N21 V2 126.8(2) . . ?
N22 N21 V2 118.96(19) . . ?
C28 N22 N21 111.7(3) . . ?
C28 N22 V1 135.0(3) . . ?
N21 N22 V1 113.13(19) . . ?
C28 N23 C29 130.5(3) . . ?
C28 N23 H23N 115(2) . . ?
C29 N23 H23N 115(2) . . ?
V1 O4 V2 138.64(13) . . ?
C11 O12 V1 129.2(2) . . ?
C31B O13 V1 131.5(18) . . ?
C31A O13 V1 125.4(6) . . ?
O13 C31A C32A 113.1(9) . . ?
O13 C31A H31A 109.0 . . ?
C32A C31A H31A 109.0 . . ?
O13 C31A H31B 109.0 . . ?
C32A C31A H31B 109.0 . . ?
H31A C31A H31B 107.8 . . ?
C31A C32A C33A 112.1(10) . . ?
C31A C32A H32A 109.2 . . ?
C33A C32A H32A 109.2 . . ?
C31A C32A H32B 109.2 . . ?
C33A C32A H32B 109.2 . . ?
H32A C32A H32B 107.9 . . ?
O13 C31B C32B 106.6(11) . . ?
O13 C31B H31C 110.4 . . ?
C32B C31B H31C 110.4 . . ?
O13 C31B H31D 110.4 . . ?
C32B C31B H31D 110.4 . . ?
H31C C31B H31D 108.6 . . ?
C31B C32B C33B 110.6(15) . . ?
C31B C32B H32C 109.5 . . ?
C33B C32B H32C 109.5 . . ?
C31B C32B H32D 109.5 . . ?
C33B C32B H32D 109.5 . . ?
H32C C32B H32D 108.1 . . ?
C32B C33B H33D 109.5 . . ?
C32B C33B H33E 109.5 . . ?
H33D C33B H33E 109.5 . . ?
C32B C33B H33F 109.5 . . ?
H33D C33B H33F 109.5 . . ?
H33E C33B H33F 109.5 . . ?
C21 O22 V2 125.62(19) . . ?
C41A O23 V2 125.1(4) . . ?
C41B O23 V2 124(2) . . ?
O23 C41A C42A 112.3(6) . . ?
O23 C41A H41A 109.1 . . ?
C42A C41A H41A 109.1 . . ?
O23 C41A H41B 109.1 . . ?
C42A C41A H41B 109.1 . . ?
H41A C41A H41B 107.9 . . ?
C41A C42A C43A 112.4(7) . . ?
C41A C42A H42A 109.1 . . ?
C43A C42A H42A 109.1 . . ?
C41A C42A H42B 109.1 . . ?
C43A C42A H42B 109.1 . . ?
H42A C42A H42B 107.9 . . ?
C42A C43A H43A 109.5 . . ?
C42A C43A H43B 109.5 . . ?
H43A C43A H43B 109.5 . . ?
C42A C43A H43C 109.5 . . ?
H43A C43A H43C 109.5 . . ?
H43B C43A H43C 109.5 . . ?
O23 C41B C42B 114(3) . . ?
O23 C41B H41C 108.8 . . ?
C42B C41B H41C 108.8 . . ?
O23 C41B H41D 108.8 . . ?
C42B C41B H41D 108.8 . . ?
H41C C41B H41D 107.7 . . ?
C41B C42B C43B 111(2) . . ?
C41B C42B H42C 109.5 . . ?
C43B C42B H42C 109.5 . . ?
C41B C42B H42D 109.5 . . ?
C43B C42B H42D 109.5 . . ?
H42C C42B H42D 108.1 . . ?
C42B C43B H43D 109.5 . . ?
C42B C43B H43E 109.5 . . ?
H43D C43B H43E 109.5 . . ?
C42B C43B H43F 109.5 . . ?
H43D C43B H43F 109.5 . . ?
H43E C43B H43F 109.5 . . ?
C17 S1 C18 87.72(18) . . ?
C28 S2 C27 87.63(19) . . ?
O11 V1 O13 103.29(11) . . ?
O11 V1 O4 101.77(12) . . ?
O13 V1 O4 102.35(10) . . ?
O11 V1 O12 96.73(11) . . ?
O13 V1 O12 90.10(10) . . ?
O4 V1 O12 154.53(10) . . ?
O11 V1 N11 94.44(10) . . ?
O13 V1 N11 160.29(10) . . ?
O4 V1 N11 82.03(10) . . ?
O12 V1 N11 79.21(10) . . ?
O11 V1 N22 170.32(10) . . ?
O13 V1 N22 86.21(9) . . ?
O4 V1 N22 77.61(10) . . ?
O12 V1 N22 81.22(10) . . ?
N11 V1 N22 75.89(9) . . ?
O21 V2 O23 103.11(12) . . ?
O21 V2 O4 103.26(11) . . ?
O23 V2 O4 102.40(10) . . ?
O21 V2 O22 95.63(11) . . ?
O23 V2 O22 91.05(11) . . ?
O4 V2 O22 153.49(11) . . ?
O21 V2 N21 93.26(11) . . ?
O23 V2 N21 161.63(10) . . ?
O4 V2 N21 81.51(10) . . ?
O22 V2 N21 78.96(10) . . ?
O21 V2 N12 170.11(11) . . ?
O23 V2 N12 86.39(10) . . ?
O4 V2 N12 76.94(10) . . ?
O22 V2 N12 81.29(10) . . ?
N21 V2 N12 76.94(9) . . ?
C51 O5 H5 109.5 . . ?
O5 C51 C52 118.1(14) . . ?
O5 C51 H51A 107.8 . . ?
C52 C51 H51A 107.8 . . ?
O5 C51 H51B 107.8 . . ?
C52 C51 H51B 107.8 . . ?
H51A C51 H51B 107.1 . . ?
C51 C52 C53 112.3(13) . . ?
C51 C52 H52A 109.1 . . ?
C53 C52 H52A 109.1 . . ?
C51 C52 H52B 109.1 . . ?
C53 C52 H52B 109.1 . . ?
H52A C52 H52B 107.9 . . ?
C52 C53 H53A 109.5 . . ?
C52 C53 H53B 109.5 . . ?
H53A C53 H53B 109.5 . . ?
C52 C53 H53C 109.5 . . ?
H53A C53 H53C 109.5 . . ?
H53B C53 H53C 109.5 . . ?

loop_
_geom_bond_atom_site_label_1
_geom_bond_atom_site_label_2
_geom_bond_distance
_geom_bond_site_symmetry_2
_geom_bond_publ_flag
C11 O12 1.337(4) . ?
C11 C16 1.393(5) . ?
C11 C12 1.410(5) . ?
C12 C13 1.405(5) . ?
C12 C17 1.443(5) . ?
C13 C14 1.362(5) . ?
C13 H13 0.9300 . ?
C14 C15 1.383(5) . ?
C14 H14 0.9300 . ?
C15 C16 1.359(5) . ?
C15 H15 0.9300 . ?
C16 H16 0.9300 . ?
C17 N11 1.303(4) . ?
C17 S1 1.728(3) . ?
C18 N12 1.317(4) . ?
C18 N13 1.326(4) . ?
C18 S1 1.739(4) . ?
C19 C114 1.358(5) . ?
C19 C110 1.388(5) . ?
C19 N13 1.412(5) . ?
C21 O22 1.343(4) . ?
C21 C26 1.387(5) . ?
C21 C22 1.410(5) . ?
C22 C23 1.414(4) . ?
C22 C27 1.451(5) . ?
C23 C24 1.354(5) . ?
C23 H23 0.9300 . ?
C24 C25 1.365(6) . ?
C24 H24 0.9300 . ?
C25 C26 1.395(5) . ?
C25 H25 0.9300 . ?
C26 H26 0.9300 . ?
C27 N21 1.305(4) . ?
C27 S2 1.727(4) . ?
C28 N22 1.316(4) . ?
C28 N23 1.333(4) . ?
C28 S2 1.723(4) . ?
C29 C210 1.370(5) . ?
C29 C214 1.383(6) . ?
C29 N23 1.414(5) . ?
C110 C111 1.398(6) . ?
C110 H110 0.9300 . ?
C111 C112 1.359(7) . ?
C111 H111 0.9300 . ?
C112 C113 1.342(7) . ?
C112 H112 0.9300 . ?
C113 C114 1.386(6) . ?
C113 H113 0.9300 . ?
C114 H114 0.9300 . ?
C214 C213 1.380(6) . ?
C214 H214 0.9300 . ?
C213 C212 1.365(7) . ?
C213 H213 0.9300 . ?
C212 C211 1.348(7) . ?
C212 H212 0.9300 . ?
C211 C210 1.398(7) . ?
C211 H211 0.9300 . ?
C210 H210 0.9300 . ?
N11 N12 1.368(3) . ?
N11 V1 2.185(3) . ?
N12 V2 2.381(3) . ?
N13 H13N 0.828(18) . ?
N21 N22 1.368(3) . ?
N21 V2 2.188(3) . ?
N22 V1 2.388(3) . ?
N23 H23N 0.873(18) . ?
O4 V1 1.805(2) . ?
O4 V2 1.806(2) . ?
O11 V1 1.584(2) . ?
O12 V1 1.960(2) . ?
O13 C31B 1.420(10) . ?
O13 C31A 1.441(6) . ?
O13 V1 1.779(2) . ?
C31A C32A 1.490(12) . ?
C31A H31A 0.9700 . ?
C31A H31B 0.9700 . ?
C32A C33A 1.531(14) . ?
C32A H32A 0.9700 . ?
C32A H32B 0.9700 . ?
C33A H33A 0.9600 . ?
C33A H33B 0.9600 . ?
C33A H33C 0.9600 . ?
C31B C32B 1.490(10) . ?
C31B H31C 0.9700 . ?
C31B H31D 0.9700 . ?
C32B C33B 1.507(10) . ?
C32B H32C 0.9700 . ?
C32B H32D 0.9700 . ?
C33B H33D 0.9600 . ?
C33B H33E 0.9600 . ?
C33B H33F 0.9600 . ?
O21 V2 1.588(2) . ?
O22 V2 1.946(2) . ?
O23 C41A 1.437(5) . ?
O23 C41B 1.442(10) . ?
O23 V2 1.778(2) . ?
C41A C42A 1.475(6) . ?
C41A H41A 0.9700 . ?
C41A H41B 0.9700 . ?
C42A C43A 1.538(13) . ?
C42A H42A 0.9700 . ?
C42A H42B 0.9700 . ?
C43A H43A 0.9600 . ?
C43A H43B 0.9600 . ?
C43A H43C 0.9600 . ?
C41B C42B 1.493(18) . ?
C41B H41C 0.9700 . ?
C41B H41D 0.9700 . ?
C42B C43B 1.53(2) . ?
C42B H42C 0.9700 . ?
C42B H42D 0.9700 . ?
C43B H43D 0.9600 . ?
C43B H43E 0.9600 . ?
C43B H43F 0.9600 . ?
O5 C51 1.396(10) . ?
O5 H5 0.8200 . ?
C51 C52 1.445(8) . ?
C51 H51A 0.9700 . ?
C51 H51B 0.9700 . ?
C52 C53 1.504(10) . ?
C52 H52A 0.9700 . ?
C52 H52B 0.9700 . ?
C53 H53A 0.9600 . ?
C53 H53B 0.9600 . ?
C53 H53C 0.9600 . ?
